data_1557406
loop_
_publ_author_name
'Yuan, K.'
'Kahan, R. J.'
'Si, C.'
'Williams, A.'
'Kirschner, S.'
'Uzelac, M.'
'Zysman-Colman, E.'
'Ingleson, M. J.'

_publ_section_title
;
 The synthesis of brominated-boron-doped PAHs by alkyne 1,1-bromoboration:
 mechanistic and functionalisation studies
;
_journal_issue 12
_journal_name_full 'Chemical Science'
_journal_page_first 3258
_journal_page_last 3267
_journal_paper_doi 10.1039/C9SC05404A
_journal_volume 11
_journal_year 2020
_chemical_formula_moiety '0.5(C58 H54 B2 Br2), 0.5[C6H14], 0.5[C6H14]'
_chemical_formula_sum 'C64 H68 B2 Br2'
_chemical_formula_weight 1018.62
_space_group_crystal_system triclinic
_space_group_IT_number 2
_space_group_name_Hall '-P 1'
_space_group_name_H-M_alt 'P -1'
_atom_sites_solution_hydrogens geom
_atom_sites_solution_primary direct
_audit_creation_date 2019-10-24
_audit_creation_method
;
Olex2 1.2
(compiled 2018.05.29 svn.r3508 for OlexSys, GUI svn.r5506)
;
_audit_update_record
;
2019-10-25 deposited with the CCDC.	2020-02-26 downloaded from the CCDC.
;
_cell_angle_alpha 91.36(3)
_cell_angle_beta 92.15(3)
_cell_angle_gamma 116.43(3)
_cell_formula_units_Z 2
_cell_length_a 13.450(3)
_cell_length_b 14.624(3)
_cell_length_c 15.214(3)
_cell_measurement_reflns_used 9843
_cell_measurement_temperature 120(2)
_cell_measurement_theta_max 25.74
_cell_measurement_theta_min 2.68
_cell_volume 2675.1(12)
_computing_molecular_graphics 'Olex2 (Dolomanov et al., 2009)'
_computing_publication_material 'Olex2 (Dolomanov et al., 2009)'
_computing_structure_refinement 'ShelXL (Sheldrick, 2015)'
_computing_structure_solution 'ShelXS (Sheldrick, 2008)'
_diffrn_ambient_temperature 120(2)
_diffrn_measured_fraction_theta_full 0.997
_diffrn_measured_fraction_theta_max 0.997
_diffrn_measurement_device_type 'Bruker APEX-II CCD'
_diffrn_measurement_method '\f and \w scans'
_diffrn_radiation_type MoK\a
_diffrn_radiation_wavelength 0.71073
_diffrn_reflns_av_R_equivalents 0.0483
_diffrn_reflns_av_unetI/netI 0.0344
_diffrn_reflns_Laue_measured_fraction_full 0.997
_diffrn_reflns_Laue_measured_fraction_max 0.997
_diffrn_reflns_limit_h_max 16
_diffrn_reflns_limit_h_min -16
_diffrn_reflns_limit_k_max 18
_diffrn_reflns_limit_k_min -18
_diffrn_reflns_limit_l_max 19
_diffrn_reflns_limit_l_min -19
_diffrn_reflns_number 82876
_diffrn_reflns_point_group_measured_fraction_full 0.997
_diffrn_reflns_point_group_measured_fraction_max 0.997
_diffrn_reflns_theta_full 26.398
_diffrn_reflns_theta_max 26.398
_diffrn_reflns_theta_min 2.189
_diffrn_standards_number 0
_exptl_absorpt_coefficient_mu 1.554
_exptl_absorpt_correction_T_max 0.4296
_exptl_absorpt_correction_T_min 0.3779
_exptl_absorpt_correction_type multi-scan
_exptl_absorpt_process_details
;
SADABS-2014/5 (Bruker,2014/5) was used for absorption correction.
wR2(int) was 0.0740 before and 0.0506 after correction.
The Ratio of minimum to maximum transmission is 0.8797.
The \l/2 correction factor is Not present.
;
_exptl_crystal_colour red
_exptl_crystal_colour_primary red
_exptl_crystal_density_diffrn 1.265
_exptl_crystal_description block
_exptl_crystal_F_000 1064
_exptl_crystal_size_max 0.211
_exptl_crystal_size_mid 0.13
_exptl_crystal_size_min 0.124
_refine_diff_density_max 1.027
_refine_diff_density_min -1.158
_refine_diff_density_rms 0.077
_refine_ls_extinction_method none
_refine_ls_goodness_of_fit_ref 1.032
_refine_ls_hydrogen_treatment constr
_refine_ls_matrix_type full
_refine_ls_number_parameters 599
_refine_ls_number_reflns 10942
_refine_ls_number_restraints 156
_refine_ls_restrained_S_all 1.032
_refine_ls_R_factor_all 0.0889
_refine_ls_R_factor_gt 0.0668
_refine_ls_shift/su_max 0.002
_refine_ls_shift/su_mean 0.000
_refine_ls_structure_factor_coef Fsqd
_refine_ls_weighting_details 'w=1/[\s^2^(Fo^2^)+(0.0790P)^2^+6.4076P] where P=(Fo^2^+2Fc^2^)/3'
_refine_ls_weighting_scheme calc
_refine_ls_wR_factor_gt 0.1815
_refine_ls_wR_factor_ref 0.1948
_reflns_Friedel_coverage 0.000
_reflns_number_gt 7912
_reflns_number_total 10942
_reflns_threshold_expression 'I > 2\s(I)'
_cod_data_source_file c9sc05404a2.cif
_cod_data_source_block mi19004
_cod_depositor_comments
;Adding full bibliography for 1557396--1557406.cif.

 Adding full bibliography for 1557396--1557406.cif.
;
_cod_original_cell_volume 2675.1(11)
_cod_database_code 1557406
_shelx_shelxl_version_number 2018/3
_shelx_space_group_comment
;
The symmetry employed for this shelxl refinement is uniquely defined
by the following loop, which should always be used as a source of
symmetry information in preference to the above space-group names.
They are only intended as comments.
;
_olex2_refinement_description
;
1. Fixed Uiso
 At 1.2 times of:
  All C(H) groups
 At 1.5 times of:
  All C(H,H,H) groups
2. Rigid bond restraints
 C32, C33, C34, C35, C36, C37
 with sigma for 1-2 distances of 0.003 and sigma for 1-3 distances of 0.003
 C57
 with sigma for 1-2 distances of 0.004 and sigma for 1-3 distances of 0.004
 C38A, C40A, C39A, C41A, C38B, C40B, C39B, C41B
 with sigma for 1-2 distances of 0.003 and sigma for 1-3 distances of 0.003
3. Uiso/Uaniso restraints and constraints
C38A \\sim C40A \\sim C39A \\sim C41A \\sim C38B \\sim C40B \\sim C39B \\sim
C41B: within 2A with sigma of 0.012 and sigma for terminal atoms of 0.024
C32 \\sim C33 \\sim C34 \\sim C35 \\sim C36 \\sim C37: within 2A with sigma of
0.012 and sigma for terminal atoms of 0.024
C57: within 2A with sigma of 0.016 and sigma for terminal atoms of 0.032
4. Others
 Sof(C38B)=Sof(C40B)=Sof(H40D)=Sof(H40E)=Sof(H40F)=Sof(C39B)=Sof(H39D)=
 Sof(H39E)=Sof(H39F)=Sof(C41B)=Sof(H41D)=Sof(H41E)=Sof(H41F)=1-FVAR(1)
 Sof(C38A)=Sof(C40A)=Sof(H40A)=Sof(H40B)=Sof(H40C)=Sof(C39A)=Sof(H39A)=
 Sof(H39B)=Sof(H39C)=Sof(C41A)=Sof(H41A)=Sof(H41B)=Sof(H41C)=FVAR(1)
5.a Aromatic/amide H refined with riding coordinates:
 C20(H20), C15(H15), C14(H14), C25(H25), C23(H23), C33(H33), C34(H34),
 C36(H36), C37(H37), C44(H44), C43(H43), C52(H52), C54(H54), C49(H49), C12(H12),
  C11(H11), C4(H4), C5(H5)
5.b Fitted hexagon refined as free rotating group:
 C32(C33,C34,C35,C36,C37)
5.c Idealised Me refined as rotating group:
 C27(H27A,H27B,H27C), C28(H28A,H28B,H28C), C29(H29A,H29B,H29C), C57(H57A,H57B,
 H57C), C58(H58A,H58B,H58C), C56(H56A,H56B,H56C), C9(H9A,H9B,H9C), C8(H8A,H8B,
 H8C), C10(H10A,H10B,H10C), C40A(H40A,H40B,H40C), C39A(H39A,H39B,H39C),
 C41A(H41A,H41B,H41C), C40B(H40D,H40E,H40F), C39B(H39D,H39E,H39F), C41B(H41D,
 H41E,H41F)
;
_olex2_submission_special_instructions 'No special instructions were received'

loop_
_space_group_symop_operation_xyz
'x, y, z'
'-x, -y, -z'

loop_
_atom_site_label
_atom_site_type_symbol
_atom_site_fract_x
_atom_site_fract_y
_atom_site_fract_z
_atom_site_U_iso_or_equiv
_atom_site_adp_type
_atom_site_occupancy
_atom_site_site_symmetry_order
_atom_site_calc_flag
_atom_site_refinement_flags_posn
_atom_site_refinement_flags_adp
_atom_site_refinement_flags_occupancy
_atom_site_disorder_assembly
_atom_site_disorder_group
Br2 Br 0.44871(4) 1.10822(4) 0.27471(4) 0.06634(19) Uani 1 1 d . . . . .
Br1 Br 0.97156(4) 0.59150(4) 0.22116(5) 0.0721(2) Uani 1 1 d . . . . .
C18 C 0.6145(3) 0.5022(3) 0.0760(3) 0.0379(9) Uani 1 1 d . . . . .
C19 C 0.7008(3) 0.6034(3) 0.0638(3) 0.0437(10) Uani 1 1 d . . . . .
C17 C 0.5106(3) 0.4685(3) 0.0307(3) 0.0380(9) Uani 1 1 d . . . . .
C2 C 0.7448(3) 0.4637(3) 0.1735(3) 0.0426(9) Uani 1 1 d . . . . .
C20 C 0.6792(4) 0.6636(3) 0.0067(4) 0.0546(12) Uani 1 1 d . . . . .
H20 H 0.735003 0.729020 -0.001000 0.065 Uiso 1 1 calc R . . . .
C13 C 0.6354(3) 0.4356(3) 0.1308(3) 0.0422(9) Uani 1 1 d . . . . .
C1 C 0.8293(4) 0.5588(3) 0.1663(3) 0.0492(11) Uani 1 1 d . . . . .
C16 C 0.4240(4) 0.3686(3) 0.0418(3) 0.0510(11) Uani 1 1 d . . . . .
C15 C 0.4456(4) 0.3066(4) 0.0995(4) 0.0743(18) Uani 1 1 d . . . . .
H15 H 0.389335 0.242207 0.109776 0.089 Uiso 1 1 calc R . . . .
C14 C 0.5489(4) 0.3386(4) 0.1420(4) 0.0622(14) Uani 1 1 d . . . . .
H14 H 0.561253 0.294484 0.179006 0.075 Uiso 1 1 calc R . . . .
C26 C 0.9845(4) 0.7706(4) 0.0340(4) 0.0657(15) Uani 1 1 d . . . . .
C22 C 0.9161(4) 0.8334(4) 0.1552(4) 0.0650(15) Uani 1 1 d . . . . .
C21 C 0.9104(4) 0.7520(3) 0.1008(4) 0.0538(12) Uani 1 1 d . . . . .
C24 C 1.0720(5) 0.9511(4) 0.0754(5) 0.078(2) Uani 1 1 d . . . . .
C25 C 1.0634(4) 0.8710(5) 0.0218(5) 0.079(2) Uani 1 1 d . . . . .
H25 H 1.111230 0.883670 -0.023826 0.095 Uiso 1 1 calc R . . . .
C27 C 0.8340(5) 0.8152(4) 0.2238(5) 0.0793(18) Uani 1 1 d . . . . .
H27A H 0.765506 0.809118 0.196747 0.119 Uiso 1 1 calc GR . . . .
H27B H 0.862784 0.871550 0.266497 0.119 Uiso 1 1 calc GR . . . .
H27C H 0.820651 0.753315 0.252400 0.119 Uiso 1 1 calc GR . . . .
C23 C 0.9984(5) 0.9329(4) 0.1413(5) 0.0727(18) Uani 1 1 d . . . . .
H23 H 1.003269 0.987288 0.177178 0.087 Uiso 1 1 calc R . . . .
C28 C 1.1592(6) 1.0604(5) 0.0643(6) 0.112(3) Uani 1 1 d . . . . .
H28A H 1.134403 1.107173 0.089187 0.168 Uiso 1 1 calc GR . . . .
H28B H 1.170001 1.072013 0.002744 0.168 Uiso 1 1 calc GR . . . .
H28C H 1.228033 1.071042 0.093787 0.168 Uiso 1 1 calc GR . . . .
C29 C 0.9781(5) 0.6859(5) -0.0258(5) 0.0798(17) Uani 1 1 d . . . . .
H29A H 0.980891 0.632783 0.008575 0.120 Uiso 1 1 calc GR . . . .
H29B H 1.039589 0.711326 -0.063352 0.120 Uiso 1 1 calc GR . . . .
H29C H 0.909616 0.658906 -0.061097 0.120 Uiso 1 1 calc GR . . . .
B1 B 0.8160(4) 0.6408(4) 0.1124(4) 0.0479(12) Uani 1 1 d . . . . .
B2 B 0.2962(4) 1.1510(4) 0.3854(4) 0.0482(12) Uani 1 1 d . . . . .
C47 C 0.1130(3) 1.0023(3) 0.4294(3) 0.0407(9) Uani 1 1 d . . . . .
C31 C 0.2441(3) 0.9671(3) 0.3359(3) 0.0441(10) Uani 1 1 d . . . . .
C46 C 0.0136(3) 0.9665(3) 0.4747(3) 0.0403(9) Uani 1 1 d . . . . .
C48 C 0.1873(3) 1.1104(3) 0.4339(3) 0.0419(9) Uani 1 1 d . . . . .
C42 C 0.1391(4) 0.9327(3) 0.3818(3) 0.0429(10) Uani 1 1 d . . . . .
C32 C 0.2686(3) 0.8882(2) 0.29097(19) 0.0460(9) Uani 1 1 d . U . . .
C33 C 0.3427(3) 0.8574(3) 0.33090(17) 0.0705(14) Uani 1 1 d G U . . .
H33 H 0.374963 0.884204 0.386599 0.085 Uiso 1 1 calc R . . . .
C34 C 0.3686(4) 0.7867(3) 0.2876(2) 0.0850(17) Uani 1 1 d G U . . .
H34 H 0.418218 0.766127 0.314294 0.102 Uiso 1 1 calc R . . . .
C35 C 0.3204(4) 0.7467(3) 0.2043(2) 0.0742(14) Uani 1 1 d G U . . .
C36 C 0.2463(3) 0.7775(3) 0.16440(18) 0.0615(11) Uani 1 1 d G U . . .
H36 H 0.214013 0.750697 0.108706 0.074 Uiso 1 1 calc R . . . .
C37 C 0.2204(3) 0.8482(3) 0.2077(2) 0.0564(11) Uani 1 1 d G U . . .
H37 H 0.170757 0.868774 0.181011 0.068 Uiso 1 1 calc R . . . .
C44 C -0.0330(4) 0.7931(3) 0.4218(3) 0.0487(11) Uani 1 1 d . . . . .
H44 H -0.081338 0.723649 0.417905 0.058 Uiso 1 1 calc R . . . .
C43 C 0.0653(4) 0.8287(3) 0.3793(3) 0.0483(11) Uani 1 1 d . . . . .
H43 H 0.082652 0.782524 0.348343 0.058 Uiso 1 1 calc R . . . .
C45 C -0.0613(4) 0.8596(3) 0.4707(3) 0.0459(10) Uani 1 1 d . . . . .
C50 C 0.3798(4) 1.2674(3) 0.3836(3) 0.0484(11) Uani 1 1 d . . . . .
C53 C 0.5345(4) 1.4734(4) 0.3736(4) 0.0638(14) Uani 1 1 d . . . . .
C51 C 0.3616(4) 1.3296(4) 0.3236(4) 0.0574(12) Uani 1 1 d . . . . .
C52 C 0.4407(5) 1.4315(4) 0.3196(4) 0.0682(15) Uani 1 1 d . . . . .
H52 H 0.428849 1.472205 0.278554 0.082 Uiso 1 1 calc R . . . .
C55 C 0.4753(4) 1.3096(4) 0.4405(4) 0.0587(13) Uani 1 1 d . . . . .
C57 C 0.2587(5) 1.2868(5) 0.2623(5) 0.091(2) Uani 1 1 d . U . . .
H57A H 0.196970 1.285112 0.293084 0.136 Uiso 1 1 calc GR . . . .
H57B H 0.242841 1.218708 0.242155 0.136 Uiso 1 1 calc GR . . . .
H57C H 0.270982 1.329221 0.212766 0.136 Uiso 1 1 calc GR . . . .
C58 C 0.6218(5) 1.5830(4) 0.3667(6) 0.092(2) Uani 1 1 d . . . . .
H58A H 0.593209 1.618068 0.328508 0.138 Uiso 1 1 calc GR . . . .
H58B H 0.687290 1.583580 0.343141 0.138 Uiso 1 1 calc GR . . . .
H58C H 0.640174 1.616740 0.424095 0.138 Uiso 1 1 calc GR . . . .
C54 C 0.5509(4) 1.4139(4) 0.4345(4) 0.0681(16) Uani 1 1 d . . . . .
H54 H 0.613290 1.442686 0.473212 0.082 Uiso 1 1 calc R . . . .
C56 C 0.4957(6) 1.2455(6) 0.5065(5) 0.090(2) Uani 1 1 d . . . . .
H56A H 0.556438 1.288424 0.546683 0.135 Uiso 1 1 calc GR . . . .
H56B H 0.513852 1.196640 0.476940 0.135 Uiso 1 1 calc GR . . . .
H56C H 0.430095 1.210277 0.538535 0.135 Uiso 1 1 calc GR . . . .
C30 C 0.3158(4) 1.0678(4) 0.3372(3) 0.0505(11) Uani 1 1 d . . . . .
C49 C 0.1596(4) 1.1747(3) 0.4836(3) 0.0459(10) Uani 1 1 d . . . . .
H49 H 0.208227 1.244108 0.487145 0.055 Uiso 1 1 calc R . . . .
C7 C 0.7706(5) 0.1126(4) 0.3294(4) 0.0695(15) Uani 1 1 d . . . . .
C9 C 0.6949(6) 0.0179(4) 0.2707(5) 0.094(2) Uani 1 1 d . . . . .
H9A H 0.694528 -0.042074 0.295344 0.141 Uiso 1 1 calc GR . . . .
H9B H 0.722354 0.025253 0.212678 0.141 Uiso 1 1 calc GR . . . .
H9C H 0.620668 0.011528 0.267562 0.141 Uiso 1 1 calc GR . . . .
C8 C 0.8910(6) 0.1270(5) 0.3311(6) 0.099(2) Uani 1 1 d . . . . .
H8A H 0.938254 0.188183 0.365277 0.148 Uiso 1 1 calc GR . . . .
H8B H 0.915196 0.132436 0.272091 0.148 Uiso 1 1 calc GR . . . .
H8C H 0.894729 0.069327 0.357098 0.148 Uiso 1 1 calc GR . . . .
C10 C 0.7257(7) 0.0940(6) 0.4216(5) 0.103(3) Uani 1 1 d . . . . .
H10A H 0.770928 0.151624 0.460376 0.155 Uiso 1 1 calc GR . . . .
H10B H 0.727636 0.033626 0.443187 0.155 Uiso 1 1 calc GR . . . .
H10C H 0.650528 0.085095 0.418953 0.155 Uiso 1 1 calc GR . . . .
C3 C 0.7600(3) 0.3791(3) 0.2179(3) 0.0435(10) Uani 1 1 d . . . . .
C6 C 0.7694(4) 0.2088(4) 0.2918(4) 0.0553(12) Uani 1 1 d . . . . .
C12 C 0.7442(5) 0.3624(4) 0.3050(4) 0.0674(15) Uani 1 1 d . . . . .
H12 H 0.730743 0.407797 0.340716 0.081 Uiso 1 1 calc R . . . .
C11 C 0.7483(6) 0.2772(5) 0.3404(4) 0.0722(16) Uani 1 1 d . . . . .
H11 H 0.736144 0.266397 0.399895 0.087 Uiso 1 1 calc R . . . .
C4 C 0.7847(7) 0.3145(5) 0.1694(4) 0.091(2) Uani 1 1 d . . . . .
H4 H 0.798921 0.326281 0.110351 0.109 Uiso 1 1 calc R . . . .
C5 C 0.7892(7) 0.2308(5) 0.2064(4) 0.092(2) Uani 1 1 d . . . . .
H5 H 0.806565 0.187804 0.171046 0.110 Uiso 1 1 calc R . . . .
C38A C 0.379(2) 0.6933(15) 0.1491(13) 0.077(3) Uani 0.416(9) 1 d . U P A 1
C40A C 0.4285(15) 0.7470(14) 0.0656(11) 0.090(4) Uani 0.416(9) 1 d . U P A 1
H40A H 0.429052 0.697992 0.022721 0.135 Uiso 0.416(9) 1 calc GR . P A 1
H40B H 0.503199 0.798456 0.078999 0.135 Uiso 0.416(9) 1 calc GR . P A 1
H40C H 0.384357 0.778336 0.042447 0.135 Uiso 0.416(9) 1 calc GR . P A 1
C39A C 0.2863(18) 0.5905(17) 0.1256(16) 0.101(4) Uani 0.416(9) 1 d . U P A 1
H39A H 0.254239 0.557522 0.178342 0.151 Uiso 0.416(9) 1 calc GR . P A 1
H39B H 0.314078 0.549879 0.094005 0.151 Uiso 0.416(9) 1 calc GR . P A 1
H39C H 0.230526 0.597826 0.089293 0.151 Uiso 0.416(9) 1 calc GR . P A 1
C41A C 0.4737(18) 0.6838(18) 0.2004(14) 0.082(4) Uani 0.416(9) 1 d . U P A 1
H41A H 0.446040 0.646947 0.252510 0.124 Uiso 0.416(9) 1 calc GR . P A 1
H41B H 0.531574 0.750763 0.216657 0.124 Uiso 0.416(9) 1 calc GR . P A 1
H41C H 0.502889 0.647704 0.164267 0.124 Uiso 0.416(9) 1 calc GR . P A 1
C38B C 0.3201(15) 0.6501(13) 0.1609(9) 0.082(3) Uani 0.584(9) 1 d . U P A 2
C40B C 0.2595(12) 0.5507(9) 0.2099(9) 0.092(3) Uani 0.584(9) 1 d . U P A 2
H40D H 0.182196 0.534386 0.211818 0.138 Uiso 0.584(9) 1 calc GR . P A 2
H40E H 0.291665 0.559902 0.268773 0.138 Uiso 0.584(9) 1 calc GR . P A 2
H40F H 0.267023 0.496009 0.179501 0.138 Uiso 0.584(9) 1 calc GR . P A 2
C39B C 0.2662(13) 0.6204(11) 0.0663(9) 0.096(3) Uani 0.584(9) 1 d . U P A 2
H39D H 0.186753 0.591206 0.068538 0.144 Uiso 0.584(9) 1 calc GR . P A 2
H39E H 0.286280 0.571235 0.039589 0.144 Uiso 0.584(9) 1 calc GR . P A 2
H39F H 0.291966 0.680167 0.032053 0.144 Uiso 0.584(9) 1 calc GR . P A 2
C41B C 0.4382(15) 0.6691(15) 0.1616(11) 0.100(4) Uani 0.584(9) 1 d . U P A 2
H41D H 0.466168 0.672943 0.221231 0.149 Uiso 0.584(9) 1 calc GR . P A 2
H41E H 0.481390 0.732440 0.134475 0.149 Uiso 0.584(9) 1 calc GR . P A 2
H41F H 0.443493 0.614292 0.129426 0.149 Uiso 0.584(9) 1 calc GR . P A 2

loop_
_atom_site_aniso_label
_atom_site_aniso_U_11
_atom_site_aniso_U_22
_atom_site_aniso_U_33
_atom_site_aniso_U_23
_atom_site_aniso_U_13
_atom_site_aniso_U_12
Br2 0.0573(3) 0.0464(3) 0.1002(4) 0.0220(3) 0.0409(3) 0.0239(2)
Br1 0.0441(3) 0.0455(3) 0.1148(5) 0.0189(3) -0.0181(3) 0.0102(2)
C18 0.0333(19) 0.0293(19) 0.053(2) 0.0071(17) 0.0108(17) 0.0146(16)
C19 0.036(2) 0.0261(19) 0.065(3) 0.0082(18) 0.0070(19) 0.0102(16)
C17 0.0324(19) 0.0244(17) 0.056(3) 0.0079(17) 0.0101(17) 0.0106(16)
C2 0.039(2) 0.033(2) 0.057(3) 0.0090(19) 0.0080(19) 0.0167(18)
C20 0.037(2) 0.030(2) 0.086(4) 0.020(2) -0.001(2) 0.0039(18)
C13 0.040(2) 0.031(2) 0.055(3) 0.0063(18) 0.0092(19) 0.0145(17)
C1 0.037(2) 0.036(2) 0.071(3) 0.008(2) -0.002(2) 0.0127(18)
C16 0.034(2) 0.033(2) 0.077(3) 0.020(2) 0.003(2) 0.0060(18)
C15 0.046(3) 0.039(3) 0.115(5) 0.040(3) -0.009(3) -0.002(2)
C14 0.044(3) 0.038(2) 0.094(4) 0.031(3) -0.002(2) 0.007(2)
C26 0.041(3) 0.049(3) 0.090(4) 0.021(3) -0.008(3) 0.004(2)
C22 0.047(3) 0.038(2) 0.100(4) 0.016(3) -0.016(3) 0.012(2)
C21 0.038(2) 0.033(2) 0.084(4) 0.015(2) -0.011(2) 0.0102(19)
C24 0.046(3) 0.046(3) 0.114(5) 0.032(3) -0.020(3) -0.006(2)
C25 0.042(3) 0.059(3) 0.110(5) 0.036(3) -0.013(3) -0.002(3)
C27 0.072(4) 0.053(3) 0.115(5) -0.001(3) -0.016(4) 0.031(3)
C23 0.059(3) 0.035(2) 0.116(5) 0.005(3) -0.029(3) 0.016(2)
C28 0.069(4) 0.045(3) 0.175(8) 0.038(4) -0.035(5) -0.014(3)
C29 0.059(3) 0.072(4) 0.094(5) 0.014(3) 0.015(3) 0.014(3)
B1 0.039(3) 0.031(2) 0.067(3) 0.008(2) 0.003(2) 0.009(2)
B2 0.042(3) 0.042(3) 0.060(3) 0.014(2) 0.008(2) 0.017(2)
C47 0.036(2) 0.035(2) 0.053(3) 0.0083(18) 0.0069(18) 0.0170(17)
C31 0.038(2) 0.042(2) 0.057(3) 0.013(2) 0.0112(19) 0.0211(19)
C46 0.035(2) 0.034(2) 0.053(3) 0.0090(18) 0.0048(17) 0.0155(17)
C48 0.037(2) 0.034(2) 0.055(3) 0.0104(18) 0.0068(18) 0.0154(17)
C42 0.042(2) 0.036(2) 0.055(3) 0.0070(19) 0.0102(19) 0.0204(18)
C32 0.044(2) 0.042(2) 0.057(2) 0.0106(17) 0.0132(17) 0.0228(18)
C33 0.099(4) 0.090(4) 0.054(3) 0.001(2) 0.000(2) 0.071(3)
C34 0.130(5) 0.111(4) 0.064(3) 0.000(3) -0.004(3) 0.100(4)
C35 0.116(4) 0.078(3) 0.061(3) 0.002(2) 0.010(3) 0.072(3)
C36 0.064(3) 0.058(3) 0.065(3) -0.004(2) 0.001(2) 0.030(2)
C37 0.050(3) 0.059(3) 0.067(3) 0.000(2) 0.0010(19) 0.030(2)
C44 0.044(2) 0.029(2) 0.071(3) 0.004(2) 0.014(2) 0.0133(18)
C43 0.045(2) 0.037(2) 0.065(3) 0.003(2) 0.013(2) 0.0192(19)
C45 0.037(2) 0.038(2) 0.061(3) 0.007(2) 0.0104(19) 0.0141(18)
C50 0.039(2) 0.042(2) 0.064(3) 0.004(2) 0.016(2) 0.0168(19)
C53 0.054(3) 0.041(3) 0.093(4) 0.000(3) 0.025(3) 0.017(2)
C51 0.049(3) 0.037(2) 0.084(4) 0.014(2) 0.012(2) 0.016(2)
C52 0.062(3) 0.036(2) 0.104(5) 0.016(3) 0.019(3) 0.017(2)
C55 0.047(3) 0.063(3) 0.060(3) 0.002(2) 0.010(2) 0.018(2)
C57 0.075(4) 0.064(4) 0.121(6) 0.035(4) -0.012(4) 0.020(3)
C58 0.068(4) 0.041(3) 0.149(7) -0.002(3) 0.030(4) 0.005(3)
C54 0.042(3) 0.061(3) 0.084(4) -0.018(3) 0.007(3) 0.009(2)
C56 0.073(4) 0.101(5) 0.091(5) -0.002(4) -0.013(4) 0.036(4)
C30 0.044(2) 0.046(2) 0.068(3) 0.020(2) 0.018(2) 0.024(2)
C49 0.039(2) 0.033(2) 0.064(3) 0.0087(19) 0.013(2) 0.0140(18)
C7 0.073(4) 0.062(3) 0.084(4) 0.025(3) -0.003(3) 0.040(3)
C9 0.102(5) 0.045(3) 0.140(6) 0.020(4) -0.008(5) 0.038(3)
C8 0.083(5) 0.073(4) 0.146(7) 0.029(4) -0.027(4) 0.042(4)
C10 0.140(7) 0.096(5) 0.095(5) 0.053(4) 0.019(5) 0.069(5)
C3 0.037(2) 0.035(2) 0.061(3) 0.0087(19) 0.0053(19) 0.0166(18)
C6 0.056(3) 0.048(3) 0.067(3) 0.013(2) -0.002(2) 0.027(2)
C12 0.099(4) 0.062(3) 0.063(3) 0.018(3) 0.021(3) 0.053(3)
C11 0.103(5) 0.075(4) 0.058(3) 0.020(3) 0.020(3) 0.055(4)
C4 0.173(7) 0.081(4) 0.063(4) 0.028(3) 0.034(4) 0.093(5)
C5 0.171(7) 0.076(4) 0.074(4) 0.019(3) 0.030(4) 0.094(5)
C38A 0.098(8) 0.077(7) 0.082(6) -0.006(5) 0.008(6) 0.062(6)
C40A 0.105(10) 0.105(9) 0.080(8) -0.005(7) 0.016(7) 0.065(7)
C39A 0.111(8) 0.093(8) 0.098(10) -0.017(7) 0.009(7) 0.047(6)
C41A 0.108(9) 0.088(8) 0.090(9) -0.018(7) 0.005(7) 0.079(7)
C38B 0.116(7) 0.080(6) 0.078(5) -0.002(4) 0.011(5) 0.069(6)
C40B 0.120(7) 0.073(6) 0.109(7) 0.004(5) 0.009(7) 0.066(5)
C39B 0.136(8) 0.095(7) 0.083(5) -0.019(5) 0.004(6) 0.077(7)
C41B 0.113(6) 0.108(8) 0.097(8) -0.017(7) 0.015(5) 0.067(6)

loop_
_atom_type_symbol
_atom_type_description
_atom_type_scat_dispersion_real
_atom_type_scat_dispersion_imag
_atom_type_scat_source
B B 0.0013 0.0007 'International Tables Vol C Tables 4.2.6.8 and 6.1.1.4'
Br Br -0.2901 2.4595 'International Tables Vol C Tables 4.2.6.8 and 6.1.1.4'
C C 0.0033 0.0016 'International Tables Vol C Tables 4.2.6.8 and 6.1.1.4'
H H 0.0000 0.0000 'International Tables Vol C Tables 4.2.6.8 and 6.1.1.4'

loop_
_geom_angle_atom_site_label_1
_geom_angle_atom_site_label_2
_geom_angle_atom_site_label_3
_geom_angle
_geom_angle_site_symmetry_1
_geom_angle_site_symmetry_3
_geom_angle_publ_flag
C17 C18 C19 119.9(4) . . ?
C17 C18 C13 119.9(4) . . ?
C13 C18 C19 120.2(4) . . ?
C18 C19 B1 120.3(4) . . ?
C20 C19 C18 118.4(4) . . ?
C20 C19 B1 121.2(4) . . ?
C18 C17 C17 121.3(4) . 2_665 ?
C18 C17 C16 120.7(4) . . ?
C16 C17 C17 117.9(5) . 2_665 ?
C13 C2 C3 116.2(4) . . ?
C1 C2 C13 120.7(4) . . ?
C1 C2 C3 122.9(4) . . ?
C19 C20 H20 118.3 . . ?
C19 C20 C16 123.4(4) . 2_665 ?
C16 C20 H20 118.3 2_665 . ?
C18 C13 C2 122.1(4) . . ?
C14 C13 C18 118.4(4) . . ?
C14 C13 C2 119.4(4) . . ?
C2 C1 Br1 119.3(3) . . ?
C2 C1 B1 122.4(4) . . ?
B1 C1 Br1 118.2(3) . . ?
C20 C16 C17 119.1(4) 2_665 . ?
C15 C16 C17 117.8(4) . . ?
C15 C16 C20 123.0(4) . 2_665 ?
C16 C15 H15 119.3 . . ?
C14 C15 C16 121.4(4) . . ?
C14 C15 H15 119.3 . . ?
C13 C14 H14 119.2 . . ?
C15 C14 C13 121.6(4) . . ?
C15 C14 H14 119.2 . . ?
C21 C26 C25 119.1(6) . . ?
C21 C26 C29 121.0(4) . . ?
C25 C26 C29 119.9(6) . . ?
C21 C22 C27 120.6(5) . . ?
C21 C22 C23 118.6(6) . . ?
C23 C22 C27 120.8(6) . . ?
C26 C21 C22 120.1(4) . . ?
C26 C21 B1 120.3(5) . . ?
C22 C21 B1 119.6(5) . . ?
C25 C24 C23 119.2(5) . . ?
C25 C24 C28 122.3(7) . . ?
C23 C24 C28 118.5(7) . . ?
C26 C25 H25 119.1 . . ?
C24 C25 C26 121.7(7) . . ?
C24 C25 H25 119.1 . . ?
C22 C27 H27A 109.5 . . ?
C22 C27 H27B 109.5 . . ?
C22 C27 H27C 109.5 . . ?
H27A C27 H27B 109.5 . . ?
H27A C27 H27C 109.5 . . ?
H27B C27 H27C 109.5 . . ?
C22 C23 H23 119.4 . . ?
C24 C23 C22 121.3(6) . . ?
C24 C23 H23 119.4 . . ?
C24 C28 H28A 109.5 . . ?
C24 C28 H28B 109.5 . . ?
C24 C28 H28C 109.5 . . ?
H28A C28 H28B 109.5 . . ?
H28A C28 H28C 109.5 . . ?
H28B C28 H28C 109.5 . . ?
C26 C29 H29A 109.5 . . ?
C26 C29 H29B 109.5 . . ?
C26 C29 H29C 109.5 . . ?
H29A C29 H29B 109.5 . . ?
H29A C29 H29C 109.5 . . ?
H29B C29 H29C 109.5 . . ?
C19 B1 C21 120.8(4) . . ?
C1 B1 C19 114.0(4) . . ?
C1 B1 C21 125.1(4) . . ?
C48 B2 C50 123.5(4) . . ?
C30 B2 C48 114.1(4) . . ?
C30 B2 C50 122.3(4) . . ?
C46 C47 C48 119.0(4) . . ?
C42 C47 C46 120.0(4) . . ?
C42 C47 C48 121.0(4) . . ?
C42 C31 C32 118.3(4) . . ?
C30 C31 C42 119.8(4) . . ?
C30 C31 C32 121.9(4) . . ?
C47 C46 C45 119.8(4) . . ?
C46 C46 C47 121.6(5) 2_576 . ?
C46 C46 C45 118.6(5) 2_576 . ?
C47 C48 B2 119.9(4) . . ?
C49 C48 B2 121.4(4) . . ?
C49 C48 C47 118.7(4) . . ?
C47 C42 C31 121.5(4) . . ?
C43 C42 C47 119.3(4) . . ?
C43 C42 C31 119.2(4) . . ?
C33 C32 C31 120.1(3) . . ?
C33 C32 C37 120.0 . . ?
C37 C32 C31 119.9(3) . . ?
C32 C33 H33 120.0 . . ?
C34 C33 C32 120.0 . . ?
C34 C33 H33 120.0 . . ?
C33 C34 H34 120.0 . . ?
C35 C34 C33 120.0 . . ?
C35 C34 H34 120.0 . . ?
C34 C35 C38A 116.2(8) . . ?
C34 C35 C38B 123.6(6) . . ?
C36 C35 C34 120.0 . . ?
C36 C35 C38A 121.5(8) . . ?
C36 C35 C38B 114.6(6) . . ?
C35 C36 H36 120.0 . . ?
C35 C36 C37 120.0 . . ?
C37 C36 H36 120.0 . . ?
C32 C37 H37 120.0 . . ?
C36 C37 C32 120.0 . . ?
C36 C37 H37 120.0 . . ?
C43 C44 H44 119.3 . . ?
C43 C44 C45 121.3(4) . . ?
C45 C44 H44 119.3 . . ?
C42 C43 H43 119.4 . . ?
C44 C43 C42 121.2(4) . . ?
C44 C43 H43 119.4 . . ?
C44 C45 C46 118.4(4) . . ?
C44 C45 C49 122.6(4) . 2_576 ?
C49 C45 C46 119.0(4) 2_576 . ?
C51 C50 B2 120.3(4) . . ?
C51 C50 C55 119.1(4) . . ?
C55 C50 B2 120.6(4) . . ?
C52 C53 C58 122.0(6) . . ?
C52 C53 C54 118.6(5) . . ?
C54 C53 C58 119.3(6) . . ?
C50 C51 C52 119.2(5) . . ?
C50 C51 C57 120.3(4) . . ?
C52 C51 C57 120.5(5) . . ?
C53 C52 C51 122.5(5) . . ?
C53 C52 H52 118.8 . . ?
C51 C52 H52 118.8 . . ?
C50 C55 C54 118.9(5) . . ?
C50 C55 C56 120.3(5) . . ?
C54 C55 C56 120.9(5) . . ?
C51 C57 H57A 109.5 . . ?
C51 C57 H57B 109.5 . . ?
C51 C57 H57C 109.5 . . ?
H57A C57 H57B 109.5 . . ?
H57A C57 H57C 109.5 . . ?
H57B C57 H57C 109.5 . . ?
C53 C58 H58A 109.5 . . ?
C53 C58 H58B 109.5 . . ?
C53 C58 H58C 109.5 . . ?
H58A C58 H58B 109.5 . . ?
H58A C58 H58C 109.5 . . ?
H58B C58 H58C 109.5 . . ?
C53 C54 C55 121.7(5) . . ?
C53 C54 H54 119.1 . . ?
C55 C54 H54 119.1 . . ?
C55 C56 H56A 109.5 . . ?
C55 C56 H56B 109.5 . . ?
C55 C56 H56C 109.5 . . ?
H56A C56 H56B 109.5 . . ?
H56A C56 H56C 109.5 . . ?
H56B C56 H56C 109.5 . . ?
B2 C30 Br2 118.3(3) . . ?
C31 C30 Br2 118.1(3) . . ?
C31 C30 B2 123.7(4) . . ?
C48 C49 C45 123.1(4) . 2_576 ?
C48 C49 H49 118.4 . . ?
C45 C49 H49 118.4 2_576 . ?
C9 C7 C6 109.9(5) . . ?
C8 C7 C9 110.0(6) . . ?
C8 C7 C6 107.8(5) . . ?
C10 C7 C9 106.9(6) . . ?
C10 C7 C8 110.9(6) . . ?
C10 C7 C6 111.5(5) . . ?
C7 C9 H9A 109.5 . . ?
C7 C9 H9B 109.5 . . ?
C7 C9 H9C 109.5 . . ?
H9A C9 H9B 109.5 . . ?
H9A C9 H9C 109.5 . . ?
H9B C9 H9C 109.5 . . ?
C7 C8 H8A 109.5 . . ?
C7 C8 H8B 109.5 . . ?
C7 C8 H8C 109.5 . . ?
H8A C8 H8B 109.5 . . ?
H8A C8 H8C 109.5 . . ?
H8B C8 H8C 109.5 . . ?
C7 C10 H10A 109.5 . . ?
C7 C10 H10B 109.5 . . ?
C7 C10 H10C 109.5 . . ?
H10A C10 H10B 109.5 . . ?
H10A C10 H10C 109.5 . . ?
H10B C10 H10C 109.5 . . ?
C12 C3 C2 122.2(4) . . ?
C4 C3 C2 119.4(4) . . ?
C4 C3 C12 118.3(4) . . ?
C11 C6 C7 123.5(5) . . ?
C5 C6 C7 121.3(5) . . ?
C5 C6 C11 115.3(5) . . ?
C3 C12 H12 120.2 . . ?
C3 C12 C11 119.7(5) . . ?
C11 C12 H12 120.2 . . ?
C6 C11 C12 122.9(5) . . ?
C6 C11 H11 118.5 . . ?
C12 C11 H11 118.5 . . ?
C3 C4 H4 119.6 . . ?
C3 C4 C5 120.8(5) . . ?
C5 C4 H4 119.6 . . ?
C6 C5 C4 122.9(5) . . ?
C6 C5 H5 118.5 . . ?
C4 C5 H5 118.5 . . ?
C40A C38A C35 114.1(13) . . ?
C40A C38A C41A 106.0(19) . . ?
C39A C38A C35 102.6(17) . . ?
C39A C38A C40A 109.7(17) . . ?
C39A C38A C41A 110.8(18) . . ?
C41A C38A C35 113.8(14) . . ?
C38A C40A H40A 109.5 . . ?
C38A C40A H40B 109.5 . . ?
C38A C40A H40C 109.5 . . ?
H40A C40A H40B 109.5 . . ?
H40A C40A H40C 109.5 . . ?
H40B C40A H40C 109.5 . . ?
C38A C39A H39A 109.5 . . ?
C38A C39A H39B 109.5 . . ?
C38A C39A H39C 109.5 . . ?
H39A C39A H39B 109.5 . . ?
H39A C39A H39C 109.5 . . ?
H39B C39A H39C 109.5 . . ?
C38A C41A H41A 109.5 . . ?
C38A C41A H41B 109.5 . . ?
C38A C41A H41C 109.5 . . ?
H41A C41A H41B 109.5 . . ?
H41A C41A H41C 109.5 . . ?
H41B C41A H41C 109.5 . . ?
C35 C38B C39B 115.7(9) . . ?
C40B C38B C35 115.7(10) . . ?
C40B C38B C39B 103.1(14) . . ?
C41B C38B C35 106.2(14) . . ?
C41B C38B C40B 105.5(12) . . ?
C41B C38B C39B 110.2(13) . . ?
C38B C40B H40D 109.5 . . ?
C38B C40B H40E 109.5 . . ?
C38B C40B H40F 109.5 . . ?
H40D C40B H40E 109.5 . . ?
H40D C40B H40F 109.5 . . ?
H40E C40B H40F 109.5 . . ?
C38B C39B H39D 109.5 . . ?
C38B C39B H39E 109.5 . . ?
C38B C39B H39F 109.5 . . ?
H39D C39B H39E 109.5 . . ?
H39D C39B H39F 109.5 . . ?
H39E C39B H39F 109.5 . . ?
C38B C41B H41D 109.5 . . ?
C38B C41B H41E 109.5 . . ?
C38B C41B H41F 109.5 . . ?
H41D C41B H41E 109.5 . . ?
H41D C41B H41F 109.5 . . ?
H41E C41B H41F 109.5 . . ?

loop_
_geom_bond_atom_site_label_1
_geom_bond_atom_site_label_2
_geom_bond_distance
_geom_bond_site_symmetry_2
_geom_bond_publ_flag
Br2 C30 1.914(4) . ?
Br1 C1 1.905(4) . ?
C18 C19 1.439(5) . ?
C18 C17 1.404(6) . ?
C18 C13 1.410(6) . ?
C19 C20 1.364(6) . ?
C19 B1 1.545(7) . ?
C17 C17 1.433(8) 2_665 ?
C17 C16 1.425(5) . ?
C2 C13 1.460(6) . ?
C2 C1 1.360(6) . ?
C2 C3 1.511(6) . ?
C20 H20 0.9300 . ?
C20 C16 1.421(6) 2_665 ?
C13 C14 1.397(6) . ?
C1 B1 1.539(7) . ?
C16 C15 1.390(7) . ?
C15 H15 0.9300 . ?
C15 C14 1.381(7) . ?
C14 H14 0.9300 . ?
C26 C21 1.395(8) . ?
C26 C25 1.399(7) . ?
C26 C29 1.488(9) . ?
C22 C21 1.406(8) . ?
C22 C27 1.489(9) . ?
C22 C23 1.409(7) . ?
C21 B1 1.575(6) . ?
C24 C25 1.371(10) . ?
C24 C23 1.381(10) . ?
C24 C28 1.523(7) . ?
C25 H25 0.9300 . ?
C27 H27A 0.9600 . ?
C27 H27B 0.9600 . ?
C27 H27C 0.9600 . ?
C23 H23 0.9300 . ?
C28 H28A 0.9600 . ?
C28 H28B 0.9600 . ?
C28 H28C 0.9600 . ?
C29 H29A 0.9600 . ?
C29 H29B 0.9600 . ?
C29 H29C 0.9600 . ?
B2 C48 1.540(7) . ?
B2 C50 1.569(7) . ?
B2 C30 1.533(7) . ?
C47 C46 1.415(6) . ?
C47 C48 1.444(6) . ?
C47 C42 1.408(6) . ?
C31 C42 1.481(6) . ?
C31 C32 1.492(5) . ?
C31 C30 1.353(6) . ?
C46 C46 1.411(8) 2_576 ?
C46 C45 1.433(6) . ?
C48 C49 1.376(6) . ?
C42 C43 1.397(6) . ?
C32 C33 1.3900 . ?
C32 C37 1.3900 . ?
C33 H33 0.9300 . ?
C33 C34 1.3900 . ?
C34 H34 0.9300 . ?
C34 C35 1.3900 . ?
C35 C36 1.3900 . ?
C35 C38A 1.58(2) . ?
C35 C38B 1.544(14) . ?
C36 H36 0.9300 . ?
C36 C37 1.3900 . ?
C37 H37 0.9300 . ?
C44 H44 0.9300 . ?
C44 C43 1.380(6) . ?
C44 C45 1.400(6) . ?
C43 H43 0.9300 . ?
C45 C49 1.407(6) 2_576 ?
C50 C51 1.395(7) . ?
C50 C55 1.401(7) . ?
C53 C52 1.361(8) . ?
C53 C58 1.517(7) . ?
C53 C54 1.363(9) . ?
C51 C52 1.398(7) . ?
C51 C57 1.509(8) . ?
C52 H52 0.9300 . ?
C55 C54 1.415(8) . ?
C55 C56 1.488(9) . ?
C57 H57A 0.9600 . ?
C57 H57B 0.9600 . ?
C57 H57C 0.9600 . ?
C58 H58A 0.9600 . ?
C58 H58B 0.9600 . ?
C58 H58C 0.9600 . ?
C54 H54 0.9300 . ?
C56 H56A 0.9600 . ?
C56 H56B 0.9600 . ?
C56 H56C 0.9600 . ?
C49 H49 0.9300 . ?
C7 C9 1.539(9) . ?
C7 C8 1.536(9) . ?
C7 C10 1.529(9) . ?
C7 C6 1.539(7) . ?
C9 H9A 0.9600 . ?
C9 H9B 0.9600 . ?
C9 H9C 0.9600 . ?
C8 H8A 0.9600 . ?
C8 H8B 0.9600 . ?
C8 H8C 0.9600 . ?
C10 H10A 0.9600 . ?
C10 H10B 0.9600 . ?
C10 H10C 0.9600 . ?
C3 C12 1.360(7) . ?
C3 C4 1.346(7) . ?
C6 C11 1.364(8) . ?
C6 C5 1.353(8) . ?
C12 H12 0.9300 . ?
C12 C11 1.393(7) . ?
C11 H11 0.9300 . ?
C4 H4 0.9300 . ?
C4 C5 1.383(7) . ?
C5 H5 0.9300 . ?
C38A C40A 1.52(3) . ?
C38A C39A 1.49(3) . ?
C38A C41A 1.53(3) . ?
C40A H40A 0.9600 . ?
C40A H40B 0.9600 . ?
C40A H40C 0.9600 . ?
C39A H39A 0.9600 . ?
C39A H39B 0.9600 . ?
C39A H39C 0.9600 . ?
C41A H41A 0.9600 . ?
C41A H41B 0.9600 . ?
C41A H41C 0.9600 . ?
C38B C40B 1.54(2) . ?
C38B C39B 1.55(2) . ?
C38B C41B 1.49(2) . ?
C40B H40D 0.9600 . ?
C40B H40E 0.9600 . ?
C40B H40F 0.9600 . ?
C39B H39D 0.9600 . ?
C39B H39E 0.9600 . ?
C39B H39F 0.9600 . ?
C41B H41D 0.9600 . ?
C41B H41E 0.9600 . ?
C41B H41F 0.9600 . ?

loop_
_smtbx_masks_void_nr
_smtbx_masks_void_average_x
_smtbx_masks_void_average_y
_smtbx_masks_void_average_z
_smtbx_masks_void_volume
_smtbx_masks_void_count_electrons
_smtbx_masks_void_content
1 0.000 0.500 0.500 286.6 68.7 '0.7 hexane'
2 0.500 1.000 0.000 153.6 42.2 '0.3 hexane'
3 0.500 0.000 0.500 12.3 0.7 ?
